data_4340837
loop_
_publ_author_name
'Marion, Ronan'
'Sguerra, Fabien'
'Di Meo, Florent'
'Sauvageot, Elodie'
'Lohier, Jean-Fran\,cois'
'Daniellou, Richard'
'Renaud, Jean-Luc'
'Linares, Mathieu'
'Hamel, Matthieu'
'Gaillard, Sylvain'

_publ_section_title
;
 NHC Copper(I) Complexes Bearing Dipyridylamine Ligands: Synthesis,
 Structural, and Photoluminescent Studies.
;
_journal_issue 17
_journal_name_full 'Inorganic chemistry'
_journal_page_first 9181
_journal_page_last 9191
_journal_paper_doi 10.1021/ic501230m
_journal_volume 53
_journal_year 2014
_chemical_formula_moiety 'C39 H49 Cu F6 N5 P'
_chemical_formula_sum 'C39 H49 Cu F6 N5 P'
_chemical_formula_weight 796.34
_chemical_name_systematic
;
 (1,3-bis(2,6-di-iso-propylphenyl)imidazol-2-ylidene)
(3,3'-dimethyl-2,2'-dipyridylamine) copper hexafluorophosphate
;
_space_group_IT_number 61
_symmetry_cell_setting orthorhombic
_symmetry_space_group_name_Hall '-P 2ac 2ab'
_symmetry_space_group_name_H-M 'P b c a'
_atom_sites_solution_hydrogens geom
_atom_sites_solution_primary direct
_atom_sites_solution_secondary difmap
_audit_creation_method SHELXL-97
_cell_angle_alpha 90.00
_cell_angle_beta 90.00
_cell_angle_gamma 90.00
_cell_formula_units_Z 8
_cell_length_a 16.1394(3)
_cell_length_b 17.7404(3)
_cell_length_c 28.0039(5)
_cell_measurement_reflns_used 9994
_cell_measurement_temperature 291(2)
_cell_measurement_theta_max 28.47
_cell_measurement_theta_min 2.24
_cell_volume 8018.1(2)
_computing_cell_refinement 'Bruker SAINT'
_computing_data_collection 'Bruker APEX2'
_computing_data_reduction 'Bruker SAINT'
_computing_molecular_graphics 'Bruker SHELXTL'
_computing_publication_material 'Bruker SHELXTL'
_computing_structure_refinement 'SHELXL-97 (Sheldrick, 2008)'
_computing_structure_solution 'SHELXS-97 (Sheldrick, 2008)'
_diffrn_ambient_temperature 291(2)
_diffrn_measured_fraction_theta_full 1.000
_diffrn_measured_fraction_theta_max 1.000
_diffrn_measurement_device_type 'Bruker APEX-II CCD'
_diffrn_measurement_method '\f and \w scans'
_diffrn_radiation_monochromator graphite
_diffrn_radiation_source 'fine-focus sealed tube'
_diffrn_radiation_type MoK\a
_diffrn_radiation_wavelength 0.71073
_diffrn_reflns_av_R_equivalents 0.0301
_diffrn_reflns_av_sigmaI/netI 0.0154
_diffrn_reflns_limit_h_max 22
_diffrn_reflns_limit_h_min -22
_diffrn_reflns_limit_k_max 24
_diffrn_reflns_limit_k_min -24
_diffrn_reflns_limit_l_max 38
_diffrn_reflns_limit_l_min -38
_diffrn_reflns_number 166941
_diffrn_reflns_theta_full 29.13
_diffrn_reflns_theta_max 29.13
_diffrn_reflns_theta_min 1.45
_exptl_absorpt_coefficient_mu 0.646
_exptl_absorpt_correction_type none
_exptl_crystal_colour colourless
_exptl_crystal_density_diffrn 1.319
_exptl_crystal_density_method 'not measured'
_exptl_crystal_description polyhedron
_exptl_crystal_F_000 3328
_exptl_crystal_size_max 0.36
_exptl_crystal_size_mid 0.35
_exptl_crystal_size_min 0.32
_refine_diff_density_max 0.569
_refine_diff_density_min -0.340
_refine_diff_density_rms 0.052
_refine_ls_extinction_method none
_refine_ls_goodness_of_fit_ref 1.027
_refine_ls_hydrogen_treatment mixed
_refine_ls_matrix_type full
_refine_ls_number_parameters 483
_refine_ls_number_reflns 10804
_refine_ls_number_restraints 0
_refine_ls_restrained_S_all 1.027
_refine_ls_R_factor_all 0.0682
_refine_ls_R_factor_gt 0.0468
_refine_ls_shift/su_max 0.002
_refine_ls_shift/su_mean 0.000
_refine_ls_structure_factor_coef Fsqd
_refine_ls_weighting_details 'calc w=1/[\s^2^(Fo^2^)+(0.0796P)^2^+3.6429P] where P=(Fo^2^+2Fc^2^)/3'
_refine_ls_weighting_scheme calc
_refine_ls_wR_factor_gt 0.1356
_refine_ls_wR_factor_ref 0.1537
_reflns_number_gt 7923
_reflns_number_total 10804
_reflns_threshold_expression >2sigma(I)
_cod_data_source_file ic501230m_si_006.cif
_cod_data_source_block '[Cu(IPr)(L6)][PF6]'
_cod_depositor_comments
;
The following automatic conversions were performed:

'_symmetry_cell_setting' value 'Orthorhombic' changed to
'orthorhombic' according to
/usr/data/users/saulius/crontab/automatic-downloads/rss-feeds/ACS/lib/dictionaries/cif_core.dic
dictionary named 'cif_core.dic' version 2.4.2 from 2011-04-26.

Automatic conversion script
Id: cif_fix_values 2281 2013-09-26 08:29:07Z andrius 

 Adding full bibliography for 4340834--4340841.cif.
;
_cod_original_sg_symbol_H-M 'Pbca '
_cod_database_code 4340837

loop_
_symmetry_equiv_pos_as_xyz
'x, y, z'
'-x+1/2, -y, z+1/2'
'-x, y+1/2, -z+1/2'
'x+1/2, -y+1/2, -z'
'-x, -y, -z'
'x-1/2, y, -z-1/2'
'x, -y-1/2, z-1/2'
'-x-1/2, y-1/2, z'

loop_
_atom_site_label
_atom_site_type_symbol
_atom_site_fract_x
_atom_site_fract_y
_atom_site_fract_z
_atom_site_U_iso_or_equiv
_atom_site_adp_type
_atom_site_occupancy
_atom_site_symmetry_multiplicity
_atom_site_calc_flag
_atom_site_refinement_flags
Cu1 Cu 0.298029(16) 0.036497(14) 0.607610(9) 0.04372(9) Uani 1 1 d .
N2 N 0.30118(12) 0.01236(11) 0.53576(6) 0.0510(4) Uani 1 1 d .
N1 N 0.38488(12) -0.04640(9) 0.61956(6) 0.0464(4) Uani 1 1 d .
N4 N 0.24973(10) 0.12036(9) 0.69524(5) 0.0393(3) Uani 1 1 d .
N5 N 0.18465(11) 0.16073(10) 0.63444(6) 0.0452(4) Uani 1 1 d .
N3 N 0.42416(14) -0.05851(13) 0.53918(8) 0.0596(5) Uani 1 1 d .
C11 C 0.55765(18) -0.15566(17) 0.55976(12) 0.0792(8) Uani 1 1 d .
H11A H 0.6005 -0.1856 0.5741 0.119 Uiso 1 1 calc R
H11B H 0.5822 -0.1145 0.5426 0.119 Uiso 1 1 calc R
H11C H 0.5261 -0.1862 0.5381 0.119 Uiso 1 1 calc R
P1 P 0.22001(5) 0.24015(5) 0.35449(2) 0.0688(2) Uani 1 1 d .
C6 C 0.35765(15) -0.02974(11) 0.51356(8) 0.0476(5) Uani 1 1 d .
C5 C 0.43523(13) -0.07626(11) 0.58679(8) 0.0459(4) Uani 1 1 d .
C2 C 0.45684(17) -0.11703(13) 0.67927(9) 0.0603(6) Uani 1 1 d .
H2 H 0.4618 -0.1314 0.7111 0.072 Uiso 1 1 calc R
C4 C 0.50116(14) -0.12522(12) 0.59831(9) 0.0544(5) Uani 1 1 d .
C3 C 0.51057(16) -0.14465(13) 0.64524(10) 0.0628(6) Uani 1 1 d .
H3 H 0.5534 -0.1767 0.6543 0.075 Uiso 1 1 calc R
C1 C 0.39651(15) -0.06842(13) 0.66540(8) 0.0536(5) Uani 1 1 d .
H1 H 0.3612 -0.0492 0.6886 0.064 Uiso 1 1 calc R
C10 C 0.2387(2) 0.03954(16) 0.50881(9) 0.0701(7) Uani 1 1 d .
H10 H 0.1985 0.0689 0.5237 0.084 Uiso 1 1 calc R
C8 C 0.2900(2) -0.0174(2) 0.43888(10) 0.0824(9) Uani 1 1 d .
H8 H 0.2858 -0.0273 0.4064 0.099 Uiso 1 1 calc R
C7 C 0.35468(18) -0.04629(14) 0.46423(8) 0.0606(6) Uani 1 1 d .
C9 C 0.2310(2) 0.0264(2) 0.46091(11) 0.0883(10) Uani 1 1 d .
H9 H 0.1871 0.0466 0.4437 0.106 Uiso 1 1 calc R
C12 C 0.4203(2) -0.09398(18) 0.44065(10) 0.0814(9) Uani 1 1 d .
H12A H 0.4092 -0.0975 0.4071 0.122 Uiso 1 1 calc R
H12B H 0.4200 -0.1435 0.4544 0.122 Uiso 1 1 calc R
H12C H 0.4737 -0.0713 0.4455 0.122 Uiso 1 1 calc R
C13 C 0.24115(12) 0.10764(11) 0.64760(6) 0.0379(4) Uani 1 1 d .
C14 C 0.20050(13) 0.17913(13) 0.71072(8) 0.0519(5) Uani 1 1 d .
H14 H 0.1964 0.1974 0.7418 0.062 Uiso 1 1 calc R
C15 C 0.16014(15) 0.20448(13) 0.67271(8) 0.0546(5) Uani 1 1 d .
H15 H 0.1225 0.2442 0.6720 0.066 Uiso 1 1 calc R
C16 C 0.30396(12) 0.07925(13) 0.72677(7) 0.0431(4) Uani 1 1 d .
C17 C 0.38567(13) 0.10440(14) 0.73150(8) 0.0537(5) Uani 1 1 d .
C21 C 0.27217(15) 0.01883(14) 0.75187(8) 0.0537(5) Uani 1 1 d .
C18 C 0.43671(17) 0.0625(2) 0.76146(10) 0.0742(8) Uani 1 1 d .
H18 H 0.4917 0.0768 0.7654 0.089 Uiso 1 1 calc R
C20 C 0.3268(2) -0.02090(18) 0.78146(9) 0.0710(7) Uani 1 1 d .
H20 H 0.3078 -0.0623 0.7987 0.085 Uiso 1 1 calc R
C22 C 0.41740(15) 0.17342(16) 0.70535(11) 0.0674(7) Uani 1 1 d .
H22 H 0.3689 0.1999 0.6927 0.081 Uiso 1 1 calc R
C19 C 0.40756(19) 0.0006(2) 0.78522(10) 0.0788(9) Uani 1 1 d .
H19 H 0.4435 -0.0273 0.8043 0.095 Uiso 1 1 calc R
C23 C 0.4708(3) 0.1519(2) 0.66298(14) 0.1076(13) Uani 1 1 d .
H23A H 0.5191 0.1254 0.6740 0.161 Uiso 1 1 calc R
H23B H 0.4876 0.1966 0.6463 0.161 Uiso 1 1 calc R
H23C H 0.4397 0.1200 0.6419 0.161 Uiso 1 1 calc R
C25 C 0.18236(17) -0.00487(18) 0.74840(11) 0.0718(7) Uani 1 1 d .
H25 H 0.1532 0.0335 0.7296 0.086 Uiso 1 1 calc R
C26 C 0.1428(2) -0.0068(3) 0.79785(15) 0.1072(13) Uani 1 1 d .
H26A H 0.0844 -0.0155 0.7948 0.161 Uiso 1 1 calc R
H26B H 0.1520 0.0405 0.8136 0.161 Uiso 1 1 calc R
H26C H 0.1672 -0.0466 0.8163 0.161 Uiso 1 1 calc R
C27 C 0.1734(3) -0.0789(3) 0.7226(2) 0.1383(19) Uani 1 1 d .
H27A H 0.1932 -0.0737 0.6905 0.207 Uiso 1 1 calc R
H27B H 0.1161 -0.0935 0.7221 0.207 Uiso 1 1 calc R
H27C H 0.2052 -0.1169 0.7388 0.207 Uiso 1 1 calc R
C33 C 0.20698(16) 0.22039(15) 0.55726(9) 0.0599(6) Uani 1 1 d .
C28 C 0.15696(14) 0.17497(13) 0.58614(7) 0.0501(5) Uani 1 1 d .
C29 C 0.08237(16) 0.14388(15) 0.57128(8) 0.0597(6) Uani 1 1 d .
C37 C 0.28781(17) 0.25382(16) 0.57451(11) 0.0692(7) Uani 1 1 d .
H37 H 0.2961 0.2366 0.6074 0.083 Uiso 1 1 calc R
C34 C 0.02892(17) 0.09420(18) 0.60259(9) 0.0678(7) Uani 1 1 d .
H34 H 0.0511 0.0977 0.6351 0.081 Uiso 1 1 calc R
C30 C 0.05814(19) 0.15879(18) 0.52410(9) 0.0747(8) Uani 1 1 d .
H30 H 0.0087 0.1388 0.5127 0.090 Uiso 1 1 calc R
C36 C -0.0598(2) 0.1206(3) 0.60456(16) 0.1213(16) Uani 1 1 d .
H36A H -0.0619 0.1705 0.6177 0.182 Uiso 1 1 calc R
H36B H -0.0914 0.0870 0.6243 0.182 Uiso 1 1 calc R
H36C H -0.0827 0.1210 0.5729 0.182 Uiso 1 1 calc R
C32 C 0.1789(2) 0.23284(18) 0.51047(10) 0.0792(9) Uani 1 1 d .
H32 H 0.2104 0.2624 0.4899 0.095 Uiso 1 1 calc R
C38 C 0.3607(2) 0.2266(3) 0.54573(19) 0.1247(16) Uani 1 1 d .
H38A H 0.3595 0.1726 0.5438 0.187 Uiso 1 1 calc R
H38B H 0.4112 0.2424 0.5609 0.187 Uiso 1 1 calc R
H38C H 0.3580 0.2475 0.5141 0.187 Uiso 1 1 calc R
C31 C 0.1058(2) 0.2020(2) 0.49459(10) 0.0848(10) Uani 1 1 d .
H31 H 0.0885 0.2108 0.4634 0.102 Uiso 1 1 calc R
C35 C 0.0361(4) 0.0126(3) 0.5875(2) 0.148(2) Uani 1 1 d .
H35A H -0.0031 -0.0172 0.6050 0.221 Uiso 1 1 calc R
H35B H 0.0912 -0.0052 0.5939 0.221 Uiso 1 1 calc R
H35C H 0.0248 0.0084 0.5539 0.221 Uiso 1 1 calc R
C24 C 0.4622(3) 0.2284(2) 0.73830(17) 0.1125(14) Uani 1 1 d .
H24A H 0.4284 0.2384 0.7658 0.169 Uiso 1 1 calc R
H24B H 0.4726 0.2747 0.7215 0.169 Uiso 1 1 calc R
H24C H 0.5139 0.2068 0.7483 0.169 Uiso 1 1 calc R
C39 C 0.2866(3) 0.3393(2) 0.5755(2) 0.144(2) Uani 1 1 d .
H39A H 0.3395 0.3576 0.5861 0.216 Uiso 1 1 calc R
H39B H 0.2442 0.3562 0.5971 0.216 Uiso 1 1 calc R
H39C H 0.2753 0.3581 0.5440 0.216 Uiso 1 1 calc R
F6 F 0.1785(2) 0.21161(15) 0.30685(8) 0.1389(10) Uani 1 1 d .
F4 F 0.2012(2) 0.32131(15) 0.33672(11) 0.1547(12) Uani 1 1 d .
F5 F 0.2607(2) 0.2683(2) 0.40173(9) 0.1514(11) Uani 1 1 d .
F3 F 0.13658(17) 0.2395(2) 0.38134(11) 0.1684(14) Uani 1 1 d .
F1 F 0.30315(18) 0.2436(3) 0.32852(13) 0.1978(18) Uani 1 1 d .
F2 F 0.2378(3) 0.15802(15) 0.37036(11) 0.1800(15) Uani 1 1 d .
H4 H 0.4510(18) -0.0804(17) 0.5228(11) 0.068(9) Uiso 1 1 d .

loop_
_atom_site_aniso_label
_atom_site_aniso_U_11
_atom_site_aniso_U_22
_atom_site_aniso_U_33
_atom_site_aniso_U_23
_atom_site_aniso_U_13
_atom_site_aniso_U_12
Cu1 0.05173(16) 0.04125(15) 0.03819(14) -0.00631(9) 0.00290(10) 0.01067(10)
N2 0.0674(12) 0.0479(9) 0.0378(9) -0.0055(7) 0.0017(8) 0.0137(8)
N1 0.0531(10) 0.0390(9) 0.0471(9) -0.0064(7) -0.0028(8) 0.0103(7)
N4 0.0386(8) 0.0451(8) 0.0341(7) -0.0045(6) 0.0034(6) 0.0038(6)
N5 0.0517(9) 0.0479(9) 0.0359(8) 0.0007(7) 0.0071(7) 0.0156(7)
N3 0.0625(12) 0.0613(12) 0.0550(11) -0.0080(10) 0.0141(10) 0.0160(10)
C11 0.0582(15) 0.0724(18) 0.107(2) -0.0101(16) 0.0159(15) 0.0197(13)
P1 0.0764(5) 0.0790(5) 0.0509(4) 0.0101(3) 0.0067(3) 0.0267(4)
C6 0.0627(13) 0.0379(10) 0.0423(10) -0.0052(8) 0.0094(9) -0.0010(9)
C5 0.0449(10) 0.0365(9) 0.0563(12) -0.0084(9) 0.0018(9) 0.0011(8)
C2 0.0706(15) 0.0476(12) 0.0626(14) -0.0027(10) -0.0198(12) 0.0080(11)
C4 0.0445(11) 0.0416(11) 0.0770(15) -0.0098(10) -0.0007(10) 0.0029(9)
C3 0.0548(13) 0.0451(12) 0.0883(18) -0.0059(12) -0.0203(12) 0.0096(10)
C1 0.0650(14) 0.0475(11) 0.0484(11) -0.0075(9) -0.0079(10) 0.0103(10)
C10 0.0880(19) 0.0776(18) 0.0447(12) -0.0048(11) -0.0048(12) 0.0287(15)
C8 0.113(3) 0.097(2) 0.0370(12) -0.0155(13) 0.0036(14) 0.0032(19)
C7 0.0814(17) 0.0576(13) 0.0428(11) -0.0130(10) 0.0157(11) -0.0074(12)
C9 0.103(2) 0.114(3) 0.0480(14) -0.0065(15) -0.0158(15) 0.030(2)
C12 0.099(2) 0.084(2) 0.0609(15) -0.0266(14) 0.0292(15) -0.0033(17)
C13 0.0414(9) 0.0398(9) 0.0326(8) -0.0005(7) 0.0026(7) 0.0048(7)
C14 0.0557(12) 0.0581(13) 0.0417(10) -0.0132(9) 0.0093(9) 0.0109(10)
C15 0.0603(13) 0.0540(12) 0.0495(12) -0.0053(10) 0.0124(10) 0.0219(10)
C16 0.0409(10) 0.0577(12) 0.0308(8) -0.0073(8) -0.0010(7) 0.0049(8)
C17 0.0426(11) 0.0707(14) 0.0479(11) -0.0182(10) -0.0017(9) 0.0023(10)
C21 0.0545(12) 0.0679(14) 0.0385(10) 0.0068(10) 0.0007(9) 0.0043(11)
C18 0.0507(13) 0.108(2) 0.0636(15) -0.0205(16) -0.0180(12) 0.0116(14)
C20 0.0831(18) 0.0846(19) 0.0454(13) 0.0150(12) -0.0031(12) 0.0160(15)
C22 0.0448(12) 0.0765(17) 0.0810(17) -0.0165(14) 0.0047(11) -0.0111(11)
C19 0.0748(18) 0.111(2) 0.0507(14) -0.0026(15) -0.0215(13) 0.0277(18)
C23 0.114(3) 0.107(3) 0.103(3) -0.019(2) 0.049(2) -0.031(2)
C25 0.0594(14) 0.0812(19) 0.0749(18) 0.0245(15) 0.0016(13) -0.0101(14)
C26 0.084(2) 0.133(3) 0.104(3) 0.031(2) 0.033(2) -0.009(2)
C27 0.103(3) 0.143(4) 0.169(5) -0.043(4) -0.020(3) -0.038(3)
C33 0.0682(15) 0.0608(14) 0.0509(12) 0.0117(10) 0.0161(11) 0.0256(12)
C28 0.0574(12) 0.0543(12) 0.0386(10) 0.0060(9) 0.0065(9) 0.0246(10)
C29 0.0634(14) 0.0694(15) 0.0464(11) 0.0093(11) -0.0008(10) 0.0226(12)
C37 0.0722(16) 0.0624(15) 0.0730(17) 0.0124(13) 0.0254(13) 0.0137(13)
C34 0.0629(15) 0.0833(19) 0.0572(14) 0.0109(13) -0.0058(11) 0.0064(14)
C30 0.0780(17) 0.094(2) 0.0522(14) 0.0092(14) -0.0115(13) 0.0249(16)
C36 0.069(2) 0.160(4) 0.135(4) 0.049(3) 0.016(2) 0.018(2)
C32 0.101(2) 0.084(2) 0.0532(14) 0.0269(14) 0.0221(15) 0.0310(18)
C38 0.090(3) 0.122(3) 0.162(4) -0.028(3) 0.058(3) 0.003(2)
C31 0.102(2) 0.105(2) 0.0470(14) 0.0198(15) -0.0019(15) 0.038(2)
C35 0.212(6) 0.083(3) 0.148(4) 0.012(3) 0.069(4) -0.007(3)
C24 0.108(3) 0.099(3) 0.131(3) -0.044(2) -0.001(2) -0.029(2)
C39 0.129(4) 0.071(2) 0.231(6) -0.035(3) -0.008(4) 0.020(2)
F6 0.213(3) 0.1270(19) 0.0766(14) 0.0097(13) -0.0405(16) -0.011(2)
F4 0.239(4) 0.0917(16) 0.133(2) 0.0263(16) 0.003(2) 0.0439(19)
F5 0.181(3) 0.195(3) 0.0781(15) -0.0133(16) -0.0272(17) -0.016(2)
F3 0.1064(19) 0.278(4) 0.120(2) 0.052(2) 0.0372(16) 0.027(2)
F1 0.110(2) 0.330(5) 0.154(3) 0.030(3) 0.061(2) 0.053(3)
F2 0.313(4) 0.0929(18) 0.134(2) 0.0267(16) -0.052(3) 0.056(2)

loop_
_atom_type_symbol
_atom_type_description
_atom_type_scat_dispersion_real
_atom_type_scat_dispersion_imag
_atom_type_scat_source
C C 0.0033 0.0016 'International Tables Vol C Tables 4.2.6.8 and 6.1.1.4'
H H 0.0000 0.0000 'International Tables Vol C Tables 4.2.6.8 and 6.1.1.4'
N N 0.0061 0.0033 'International Tables Vol C Tables 4.2.6.8 and 6.1.1.4'
F F 0.0171 0.0103 'International Tables Vol C Tables 4.2.6.8 and 6.1.1.4'
P P 0.1023 0.0942 'International Tables Vol C Tables 4.2.6.8 and 6.1.1.4'
Cu Cu 0.3201 1.2651 'International Tables Vol C Tables 4.2.6.8 and 6.1.1.4'

loop_
_geom_angle_atom_site_label_1
_geom_angle_atom_site_label_2
_geom_angle_atom_site_label_3
_geom_angle
C13 Cu1 N2 135.94(7)
C13 Cu1 N1 134.42(7)
N2 Cu1 N1 89.62(7)
C6 N2 C10 116.8(2)
C6 N2 Cu1 126.15(15)
C10 N2 Cu1 117.01(15)
C5 N1 C1 116.90(19)
C5 N1 Cu1 125.87(15)
C1 N1 Cu1 117.02(14)
C13 N4 C14 112.01(16)
C13 N4 C16 125.36(15)
C14 N4 C16 122.62(16)
C13 N5 C15 111.75(17)
C13 N5 C28 125.49(16)
C15 N5 C28 122.61(17)
C5 N3 C6 133.0(2)
C5 N3 H4 114(2)
C6 N3 H4 109(2)
C4 C11 H11A 109.5
C4 C11 H11B 109.5
H11A C11 H11B 109.5
C4 C11 H11C 109.5
H11A C11 H11C 109.5
H11B C11 H11C 109.5
F1 P1 F3 178.0(3)
F1 P1 F2 90.6(3)
F3 P1 F2 90.9(2)
F1 P1 F4 88.9(2)
F3 P1 F4 89.6(2)
F2 P1 F4 177.87(18)
F1 P1 F5 91.2(2)
F3 P1 F5 87.5(2)
F2 P1 F5 88.85(19)
F4 P1 F5 93.3(2)
F1 P1 F6 89.0(2)
F3 P1 F6 92.26(19)
F2 P1 F6 91.12(17)
F4 P1 F6 86.78(16)
F5 P1 F6 179.7(2)
N2 C6 N3 119.59(19)
N2 C6 C7 123.3(2)
N3 C6 C7 117.1(2)
N1 C5 N3 119.62(19)
N1 C5 C4 123.1(2)
N3 C5 C4 117.3(2)
C1 C2 C3 118.6(2)
C1 C2 H2 120.7
C3 C2 H2 120.7
C3 C4 C5 117.3(2)
C3 C4 C11 121.9(2)
C5 C4 C11 120.7(2)
C4 C3 C2 120.3(2)
C4 C3 H3 119.8
C2 C3 H3 119.8
N1 C1 C2 123.6(2)
N1 C1 H1 118.2
C2 C1 H1 118.2
N2 C10 C9 123.8(3)
N2 C10 H10 118.1
C9 C10 H10 118.1
C7 C8 C9 120.6(2)
C7 C8 H8 119.7
C9 C8 H8 119.7
C8 C7 C6 117.2(2)
C8 C7 C12 121.4(2)
C6 C7 C12 121.4(3)
C10 C9 C8 118.3(3)
C10 C9 H9 120.9
C8 C9 H9 120.9
C7 C12 H12A 109.5
C7 C12 H12B 109.5
H12A C12 H12B 109.5
C7 C12 H12C 109.5
H12A C12 H12C 109.5
H12B C12 H12C 109.5
N4 C13 N5 102.64(15)
N4 C13 Cu1 129.22(14)
N5 C13 Cu1 128.08(13)
C15 C14 N4 106.65(18)
C15 C14 H14 126.7
N4 C14 H14 126.7
C14 C15 N5 106.95(18)
C14 C15 H15 126.5
N5 C15 H15 126.5
C21 C16 C17 123.4(2)
C21 C16 N4 118.62(18)
C17 C16 N4 118.0(2)
C18 C17 C16 116.4(2)
C18 C17 C22 121.5(2)
C16 C17 C22 122.0(2)
C16 C21 C20 117.3(2)
C16 C21 C25 122.6(2)
C20 C21 C25 120.1(2)
C19 C18 C17 121.3(3)
C19 C18 H18 119.4
C17 C18 H18 119.4
C19 C20 C21 120.5(3)
C19 C20 H20 119.8
C21 C20 H20 119.8
C17 C22 C23 111.5(2)
C17 C22 C24 112.6(3)
C23 C22 C24 111.4(3)
C17 C22 H22 107.0
C23 C22 H22 107.0
C24 C22 H22 107.0
C20 C19 C18 121.1(3)
C20 C19 H19 119.4
C18 C19 H19 119.4
C22 C23 H23A 109.5
C22 C23 H23B 109.5
H23A C23 H23B 109.5
C22 C23 H23C 109.5
H23A C23 H23C 109.5
H23B C23 H23C 109.5
C27 C25 C21 111.4(3)
C27 C25 C26 112.1(3)
C21 C25 C26 110.4(3)
C27 C25 H25 107.6
C21 C25 H25 107.6
C26 C25 H25 107.6
C25 C26 H26A 109.5
C25 C26 H26B 109.5
H26A C26 H26B 109.5
C25 C26 H26C 109.5
H26A C26 H26C 109.5
H26B C26 H26C 109.5
C25 C27 H27A 109.5
C25 C27 H27B 109.5
H27A C27 H27B 109.5
C25 C27 H27C 109.5
H27A C27 H27C 109.5
H27B C27 H27C 109.5
C28 C33 C32 116.4(3)
C28 C33 C37 122.6(2)
C32 C33 C37 121.0(3)
C29 C28 C33 123.8(2)
C29 C28 N5 118.6(2)
C33 C28 N5 117.6(2)
C28 C29 C30 116.7(2)
C28 C29 C34 123.5(2)
C30 C29 C34 119.8(3)
C38 C37 C33 112.2(3)
C38 C37 C39 109.9(3)
C33 C37 C39 112.7(3)
C38 C37 H37 107.2
C33 C37 H37 107.2
C39 C37 H37 107.2
C36 C34 C35 112.3(4)
C36 C34 C29 112.5(3)
C35 C34 C29 110.6(3)
C36 C34 H34 107.0
C35 C34 H34 107.0
C29 C34 H34 107.0
C31 C30 C29 121.3(3)
C31 C30 H30 119.4
C29 C30 H30 119.4
C34 C36 H36A 109.5
C34 C36 H36B 109.5
H36A C36 H36B 109.5
C34 C36 H36C 109.5
H36A C36 H36C 109.5
H36B C36 H36C 109.5
C31 C32 C33 121.1(3)
C31 C32 H32 119.5
C33 C32 H32 119.5
C37 C38 H38A 109.5
C37 C38 H38B 109.5
H38A C38 H38B 109.5
C37 C38 H38C 109.5
H38A C38 H38C 109.5
H38B C38 H38C 109.5
C30 C31 C32 120.7(3)
C30 C31 H31 119.6
C32 C31 H31 119.6
C34 C35 H35A 109.5
C34 C35 H35B 109.5
H35A C35 H35B 109.5
C34 C35 H35C 109.5
H35A C35 H35C 109.5
H35B C35 H35C 109.5
C22 C24 H24A 109.5
C22 C24 H24B 109.5
H24A C24 H24B 109.5
C22 C24 H24C 109.5
H24A C24 H24C 109.5
H24B C24 H24C 109.5
C37 C39 H39A 109.5
C37 C39 H39B 109.5
H39A C39 H39B 109.5
C37 C39 H39C 109.5
H39A C39 H39C 109.5
H39B C39 H39C 109.5

loop_
_geom_bond_atom_site_label_1
_geom_bond_atom_site_label_2
_geom_bond_distance
Cu1 C13 1.9208(18)
Cu1 N2 2.0577(18)
Cu1 N1 2.0590(17)
N2 C6 1.332(3)
N2 C10 1.349(3)
N1 C5 1.335(3)
N1 C1 1.355(3)
N4 C13 1.360(2)
N4 C14 1.381(3)
N4 C16 1.441(3)
N5 C13 1.362(2)
N5 C15 1.381(3)
N5 C28 1.447(3)
N3 C5 1.382(3)
N3 C6 1.388(3)
N3 H4 0.74(3)
C11 C4 1.513(4)
C11 H11A 0.9600
C11 H11B 0.9600
C11 H11C 0.9600
P1 F1 1.528(3)
P1 F3 1.542(3)
P1 F2 1.550(2)
P1 F4 1.553(3)
P1 F5 1.559(3)
P1 F6 1.576(2)
C6 C7 1.413(3)
C5 C4 1.411(3)
C2 C1 1.357(3)
C2 C3 1.378(4)
C2 H2 0.9300
C4 C3 1.367(4)
C3 H3 0.9300
C1 H1 0.9300
C10 C9 1.367(4)
C10 H10 0.9300
C8 C7 1.362(4)
C8 C9 1.375(4)
C8 H8 0.9300
C7 C12 1.508(4)
C9 H9 0.9300
C12 H12A 0.9600
C12 H12B 0.9600
C12 H12C 0.9600
C14 C15 1.327(3)
C14 H14 0.9300
C15 H15 0.9300
C16 C21 1.381(3)
C16 C17 1.398(3)
C17 C18 1.392(4)
C17 C22 1.516(4)
C21 C20 1.401(3)
C21 C25 1.512(4)
C18 C19 1.367(5)
C18 H18 0.9300
C20 C19 1.362(5)
C20 H20 0.9300
C22 C23 1.516(4)
C22 C24 1.525(4)
C22 H22 0.9800
C19 H19 0.9300
C23 H23A 0.9600
C23 H23B 0.9600
C23 H23C 0.9600
C25 C27 1.506(5)
C25 C26 1.525(5)
C25 H25 0.9800
C26 H26A 0.9600
C26 H26B 0.9600
C26 H26C 0.9600
C27 H27A 0.9600
C27 H27B 0.9600
C27 H27C 0.9600
C33 C28 1.398(3)
C33 C32 1.404(4)
C33 C37 1.512(4)
C28 C29 1.388(4)
C29 C30 1.403(3)
C29 C34 1.513(4)
C37 C38 1.506(4)
C37 C39 1.516(5)
C37 H37 0.9800
C34 C36 1.508(5)
C34 C35 1.513(5)
C34 H34 0.9800
C30 C31 1.365(4)
C30 H30 0.9300
C36 H36A 0.9600
C36 H36B 0.9600
C36 H36C 0.9600
C32 C31 1.375(5)
C32 H32 0.9300
C38 H38A 0.9600
C38 H38B 0.9600
C38 H38C 0.9600
C31 H31 0.9300
C35 H35A 0.9600
C35 H35B 0.9600
C35 H35C 0.9600
C24 H24A 0.9600
C24 H24B 0.9600
C24 H24C 0.9600
C39 H39A 0.9600
C39 H39B 0.9600
C39 H39C 0.9600
